data_4125838
loop_
_publ_author_name
'Kundu, Subrata'
'Kim, William Y.'
'Bertke, Jeffery A.'
'Warren, Timothy H.'

_publ_contact_author 'Timothy H. Warren'
_publ_section_title
;
 Copper(II) Activation of Nitrite: Nitrosation of Nucleophiles and
 Generation of NO by Thiols.
;
_journal_issue 3
_journal_name_full 'Journal of the American Chemical Society'
_journal_page_first 1045
_journal_page_last 1048
_journal_paper_doi 10.1021/jacs.6b11332
_journal_volume 139
_journal_year 2017
_chemical_formula_moiety 'C21 H15 Cl4 Cu F6 N3 O3'
_chemical_formula_sum 'C21 H15 Cl4 Cu F6 N3 O3'
_chemical_formula_weight 676.70
_space_group_crystal_system triclinic
_space_group_IT_number 2
_space_group_name_Hall '-P 1'
_space_group_name_H-M_alt 'P -1'
_symmetry_space_group_name_Hall '-P 1'
_symmetry_space_group_name_H-M 'P -1'
_atom_sites_solution_hydrogens geom
_audit_creation_method SHELXL-2014/7
_cell_angle_alpha 102.9800(10)
_cell_angle_beta 91.7540(10)
_cell_angle_gamma 101.2330(10)
_cell_formula_units_Z 2
_cell_length_a 8.0134(5)
_cell_length_b 11.9127(7)
_cell_length_c 13.9735(8)
_cell_measurement_reflns_used 9761
_cell_measurement_temperature 100(2)
_cell_measurement_theta_max 31.03
_cell_measurement_theta_min 2.59
_cell_volume 1271.08(13)
_computing_cell_refinement 'SAINT V8.34A (Bruker, 2005)'
_computing_data_collection 'APEX2 V2014.9-0 (Bruker, 2014)'
_computing_data_reduction
; 
SAINT V8.34A, XPREP v2014/2, SADABS V2014/4 (Bruker, 2014) 
;
_computing_molecular_graphics 'SHELXTL v2014-4 (Bruker, 2014)'
_computing_publication_material 'XCIF V2014-2 (Bruker, 2014)'
_computing_structure_refinement 'SHELX-2014-6 (Sheldrick, 2015)'
_computing_structure_solution 'SHELX-2014-4 (Sheldrick, 2015)'
_diffrn_ambient_temperature 100(2)
_diffrn_measured_fraction_theta_full 0.999
_diffrn_measured_fraction_theta_max 0.960
_diffrn_measurement_device 'Bruker D8 Quest/Photon 100'
_diffrn_measurement_method 'profile data from \f and \w scans'
_diffrn_radiation_monochromator 'multilayer mirrors'
_diffrn_radiation_source 'microfocus sealed tube'
_diffrn_radiation_type MoK\a
_diffrn_radiation_wavelength 0.71073
_diffrn_reflns_av_R_equivalents 0.0201
_diffrn_reflns_av_unetI/netI 0.0163
_diffrn_reflns_Laue_measured_fraction_full 0.999
_diffrn_reflns_Laue_measured_fraction_max 0.960
_diffrn_reflns_limit_h_max 11
_diffrn_reflns_limit_h_min -11
_diffrn_reflns_limit_k_max 17
_diffrn_reflns_limit_k_min -17
_diffrn_reflns_limit_l_max 20
_diffrn_reflns_limit_l_min -19
_diffrn_reflns_number 37491
_diffrn_reflns_point_group_measured_fraction_full 0.999
_diffrn_reflns_point_group_measured_fraction_max 0.960
_diffrn_reflns_theta_full 25.242
_diffrn_reflns_theta_max 31.098
_diffrn_reflns_theta_min 2.595
_exptl_absorpt_coefficient_mu 1.354
_exptl_absorpt_correction_T_max 0.7462
_exptl_absorpt_correction_T_min 0.6005
_exptl_absorpt_correction_type multi-scan
_exptl_absorpt_process_details 'SADABS V2014/4 (Bruker, 2014)'
_exptl_crystal_density_diffrn 1.768
_exptl_crystal_density_method 'not measured'
_exptl_crystal_description block
_exptl_crystal_F_000 674
_exptl_crystal_size_max 0.510
_exptl_crystal_size_mid 0.240
_exptl_crystal_size_min 0.220
_refine_diff_density_max 0.728
_refine_diff_density_min -0.644
_refine_diff_density_rms 0.064
_refine_ls_extinction_method none
_refine_ls_goodness_of_fit_ref 1.052
_refine_ls_hydrogen_treatment constr
_refine_ls_matrix_type full
_refine_ls_number_parameters 343
_refine_ls_number_reflns 7858
_refine_ls_number_restraints 0
_refine_ls_restrained_S_all 1.052
_refine_ls_R_factor_all 0.0256
_refine_ls_R_factor_gt 0.0235
_refine_ls_shift/su_max 0.001
_refine_ls_shift/su_mean 0.000
_refine_ls_structure_factor_coef Fsqd
_refine_ls_weighting_details 'w=1/[\s^2^(Fo^2^)+(0.0270P)^2^+0.7267P] where P=(Fo^2^+2Fc^2^)/3'
_refine_ls_weighting_scheme calc
_refine_ls_wR_factor_gt 0.0589
_refine_ls_wR_factor_ref 0.0599
_reflns_Friedel_coverage 0.000
_reflns_number_gt 7391
_reflns_number_total 7858
_reflns_threshold_expression 'I > 2\s(I)'
_cod_data_source_file ja6b11332_si_003.cif
_cod_data_source_block B15055
_cod_database_code 4125838
_shelx_shelxl_version_number 2014/7
_shelx_space_group_comment
;
The symmetry employed for this shelxl refinement is uniquely defined
by the following loop, which should always be used as a source of
symmetry information in preference to the above space-group names.
They are only intended as comments.
;
_shelx_estimated_absorpt_t_min 0.545
_shelx_estimated_absorpt_t_max 0.755

loop_
_space_group_symop_operation_xyz
'x, y, z'
'-x, -y, -z'

loop_
_atom_site_label
_atom_site_type_symbol
_atom_site_fract_x
_atom_site_fract_y
_atom_site_fract_z
_atom_site_U_iso_or_equiv
_atom_site_adp_type
_atom_site_occupancy
_atom_site_site_symmetry_order
_atom_site_calc_flag
_atom_site_refinement_flags_posn
_atom_site_refinement_flags_adp
Cu1 Cu 0.77754(2) 0.73439(2) 0.69053(2) 0.00961(4) Uani 1 1 d . .
Cl1 Cl 1.09116(4) 0.67678(3) 0.88616(2) 0.02381(6) Uani 1 1 d . .
Cl2 Cl 0.46235(5) 0.46040(3) 0.71262(3) 0.02921(7) Uani 1 1 d . .
Cl3 Cl 0.65375(4) 0.98463(3) 0.59657(2) 0.01854(6) Uani 1 1 d . .
Cl4 Cl 1.17032(4) 0.96463(3) 0.84727(2) 0.01804(6) Uani 1 1 d . .
F1 F 0.51244(13) 0.57827(8) 0.93819(7) 0.0372(2) Uani 1 1 d . .
F2 F 0.76415(13) 0.63884(10) 1.01026(7) 0.0377(2) Uani 1 1 d . .
F3 F 0.57483(14) 0.74258(8) 1.04430(6) 0.0340(2) Uani 1 1 d . .
F4 F 0.90053(10) 1.12560(7) 0.91055(6) 0.02475(16) Uani 1 1 d . .
F5 F 0.66563(11) 1.10121(7) 0.82197(6) 0.02377(16) Uani 1 1 d . .
F6 F 0.65999(10) 1.07663(6) 0.96924(5) 0.02037(15) Uani 1 1 d . .
O1 O 0.80137(11) 0.58628(7) 0.59057(6) 0.01682(16) Uani 1 1 d . .
O2 O 0.85590(10) 0.75053(7) 0.55633(6) 0.01542(15) Uani 1 1 d . .
O3 O 0.51138(10) 0.71403(8) 0.63593(6) 0.01764(16) Uani 1 1 d . .
N1 N 0.73956(12) 0.67249(8) 0.80710(7) 0.01303(17) Uani 1 1 d . .
N2 N 0.81155(11) 0.89820(8) 0.76084(7) 0.01089(16) Uani 1 1 d . .
N3 N 0.84199(13) 0.64019(9) 0.52370(7) 0.01660(18) Uani 1 1 d . .
C1 C 0.68952(14) 0.73374(10) 0.88766(8) 0.01368(19) Uani 1 1 d . .
C2 C 0.67771(14) 0.85209(10) 0.90399(8) 0.01360(19) Uani 1 1 d . .
H2 H 0.6178 0.8825 0.9582 0.016 Uiso 1 1 calc R U
C3 C 0.74718(14) 0.92866(9) 0.84669(8) 0.01188(18) Uani 1 1 d . .
C4 C 0.63570(17) 0.67323(11) 0.97131(9) 0.0202(2) Uani 1 1 d . .
C5 C 0.74421(15) 1.05885(10) 0.88778(8) 0.0151(2) Uani 1 1 d . .
C6 C 0.77991(16) 0.55950(10) 0.80060(8) 0.0161(2) Uani 1 1 d . .
C7 C 0.94368(17) 0.55047(10) 0.83110(9) 0.0190(2) Uani 1 1 d . .
C8 C 0.9920(2) 0.44255(12) 0.81861(11) 0.0270(3) Uani 1 1 d . .
H8 H 1.1037 0.4384 0.8403 0.032 Uiso 1 1 calc R U
C9 C 0.8746(2) 0.34115(12) 0.77412(12) 0.0324(3) Uani 1 1 d . .
H9 H 0.9061 0.2668 0.7654 0.039 Uiso 1 1 calc R U
C10 C 0.7121(2) 0.34668(11) 0.74215(11) 0.0304(3) Uani 1 1 d . .
H10 H 0.6325 0.2765 0.7117 0.036 Uiso 1 1 calc R U
C11 C 0.66551(18) 0.45532(11) 0.75476(9) 0.0221(2) Uani 1 1 d . .
C12 C 0.92081(13) 0.98142(9) 0.71967(8) 0.01120(18) Uani 1 1 d . .
C13 C 0.86626(14) 1.02404(9) 0.64115(8) 0.01328(19) Uani 1 1 d . .
C14 C 0.97831(16) 1.09896(10) 0.59802(8) 0.0164(2) Uani 1 1 d . .
H14 H 0.9383 1.1269 0.5449 0.020 Uiso 1 1 calc R U
C15 C 1.14896(16) 1.13285(11) 0.63289(9) 0.0191(2) Uani 1 1 d . .
H15 H 1.2256 1.1846 0.6038 0.023 Uiso 1 1 calc R U
C16 C 1.20828(15) 1.09163(11) 0.70996(9) 0.0183(2) Uani 1 1 d . .
H16 H 1.3252 1.1145 0.7337 0.022 Uiso 1 1 calc R U
C17 C 1.09463(14) 1.01650(10) 0.75187(8) 0.01377(19) Uani 1 1 d . .
C18 C 0.43844(15) 0.67664(12) 0.53512(9) 0.0204(2) Uani 1 1 d . .
H18A H 0.4261 0.5905 0.5105 0.024 Uiso 1 1 calc R U
H18B H 0.5116 0.7170 0.4920 0.024 Uiso 1 1 calc R U
C19 C 0.26569(17) 0.71005(14) 0.53710(11) 0.0281(3) Uani 1 1 d . .
H19A H 0.1831 0.6546 0.4856 0.034 Uiso 1 1 calc R U
H19B H 0.2739 0.7911 0.5283 0.034 Uiso 1 1 calc R U
C20 C 0.21607(17) 0.70113(17) 0.63948(11) 0.0346(3) Uani 1 1 d . .
H20A H 0.1309 0.7494 0.6620 0.041 Uiso 1 1 calc R U
H20B H 0.1698 0.6185 0.6418 0.041 Uiso 1 1 calc R U
C21 C 0.38499(16) 0.74933(15) 0.70045(10) 0.0285(3) Uani 1 1 d . .
H21A H 0.4054 0.8362 0.7224 0.034 Uiso 1 1 calc R U
H21B H 0.3870 0.7159 0.7591 0.034 Uiso 1 1 calc R U

loop_
_atom_site_aniso_label
_atom_site_aniso_U_11
_atom_site_aniso_U_22
_atom_site_aniso_U_33
_atom_site_aniso_U_23
_atom_site_aniso_U_13
_atom_site_aniso_U_12
Cu1 0.01069(6) 0.00879(6) 0.00935(6) 0.00263(4) 0.00132(4) 0.00134(4)
Cl1 0.02291(14) 0.02147(14) 0.02781(15) 0.00606(11) -0.00116(11) 0.00656(11)
Cl2 0.02958(16) 0.02243(14) 0.02977(16) 0.00513(12) -0.00164(13) -0.00685(12)
Cl3 0.01719(12) 0.02075(13) 0.01867(12) 0.00817(10) -0.00295(10) 0.00281(10)
Cl4 0.01719(12) 0.02077(13) 0.01707(12) 0.00763(10) -0.00270(9) 0.00302(10)
F1 0.0504(6) 0.0281(4) 0.0299(4) 0.0146(4) 0.0110(4) -0.0098(4)
F2 0.0445(5) 0.0586(6) 0.0271(4) 0.0296(4) 0.0111(4) 0.0275(5)
F3 0.0608(6) 0.0271(4) 0.0239(4) 0.0143(3) 0.0262(4) 0.0191(4)
F4 0.0240(4) 0.0148(3) 0.0288(4) -0.0047(3) 0.0055(3) -0.0011(3)
F5 0.0397(4) 0.0185(3) 0.0191(3) 0.0081(3) 0.0039(3) 0.0157(3)
F6 0.0299(4) 0.0176(3) 0.0167(3) 0.0040(3) 0.0109(3) 0.0110(3)
O1 0.0183(4) 0.0135(4) 0.0176(4) 0.0024(3) 0.0024(3) 0.0019(3)
O2 0.0156(4) 0.0163(4) 0.0154(4) 0.0054(3) 0.0035(3) 0.0035(3)
O3 0.0105(3) 0.0248(4) 0.0164(4) 0.0022(3) -0.0003(3) 0.0041(3)
N1 0.0171(4) 0.0100(4) 0.0128(4) 0.0047(3) 0.0022(3) 0.0022(3)
N2 0.0131(4) 0.0094(4) 0.0105(4) 0.0034(3) 0.0016(3) 0.0018(3)
N3 0.0143(4) 0.0197(5) 0.0147(4) 0.0016(4) 0.0015(3) 0.0033(3)
C1 0.0164(5) 0.0137(5) 0.0120(5) 0.0058(4) 0.0025(4) 0.0023(4)
C2 0.0166(5) 0.0138(5) 0.0117(4) 0.0043(4) 0.0035(4) 0.0045(4)
C3 0.0134(4) 0.0113(4) 0.0113(4) 0.0024(3) 0.0005(4) 0.0037(3)
C4 0.0300(6) 0.0182(5) 0.0161(5) 0.0090(4) 0.0078(5) 0.0072(5)
C5 0.0206(5) 0.0130(5) 0.0130(5) 0.0036(4) 0.0041(4) 0.0054(4)
C6 0.0259(6) 0.0105(4) 0.0133(5) 0.0049(4) 0.0047(4) 0.0046(4)
C7 0.0277(6) 0.0146(5) 0.0177(5) 0.0065(4) 0.0052(4) 0.0076(4)
C8 0.0397(8) 0.0215(6) 0.0275(6) 0.0115(5) 0.0106(6) 0.0170(6)
C9 0.0557(10) 0.0152(6) 0.0326(7) 0.0099(5) 0.0161(7) 0.0154(6)
C10 0.0518(9) 0.0104(5) 0.0277(7) 0.0044(5) 0.0091(6) 0.0023(5)
C11 0.0320(6) 0.0137(5) 0.0195(5) 0.0051(4) 0.0042(5) 0.0003(5)
C12 0.0144(4) 0.0089(4) 0.0102(4) 0.0025(3) 0.0019(3) 0.0016(3)
C13 0.0158(5) 0.0114(4) 0.0124(4) 0.0028(4) 0.0002(4) 0.0025(4)
C14 0.0231(5) 0.0130(5) 0.0142(5) 0.0060(4) 0.0025(4) 0.0027(4)
C15 0.0215(5) 0.0162(5) 0.0194(5) 0.0076(4) 0.0051(4) -0.0011(4)
C16 0.0160(5) 0.0184(5) 0.0192(5) 0.0059(4) 0.0015(4) -0.0013(4)
C17 0.0158(5) 0.0129(4) 0.0127(5) 0.0037(4) 0.0002(4) 0.0025(4)
C18 0.0142(5) 0.0263(6) 0.0174(5) -0.0009(4) -0.0025(4) 0.0041(4)
C19 0.0189(6) 0.0404(8) 0.0248(6) 0.0027(6) -0.0048(5) 0.0124(5)
C20 0.0137(5) 0.0597(10) 0.0257(7) 0.0004(7) -0.0009(5) 0.0084(6)
C21 0.0115(5) 0.0500(9) 0.0198(6) -0.0023(6) 0.0006(4) 0.0084(5)

loop_
_atom_type_symbol
_atom_type_description
_atom_type_scat_dispersion_real
_atom_type_scat_dispersion_imag
_atom_type_scat_source
C C 0.0033 0.0016 'International Tables Vol C Tables 4.2.6.8 and 6.1.1.4'
H H 0.0000 0.0000 'International Tables Vol C Tables 4.2.6.8 and 6.1.1.4'
N N 0.0061 0.0033 'International Tables Vol C Tables 4.2.6.8 and 6.1.1.4'
O O 0.0106 0.0060 'International Tables Vol C Tables 4.2.6.8 and 6.1.1.4'
F F 0.0171 0.0103 'International Tables Vol C Tables 4.2.6.8 and 6.1.1.4'
Cu Cu 0.3201 1.2651 'International Tables Vol C Tables 4.2.6.8 and 6.1.1.4'
Cl Cl 0.1484 0.1585 'International Tables Vol C Tables 4.2.6.8 and 6.1.1.4'

loop_
_geom_angle_atom_site_label_1
_geom_angle_atom_site_label_2
_geom_angle_atom_site_label_3
_geom_angle
N2 Cu1 N1 94.91(4)
N2 Cu1 O2 101.23(4)
N1 Cu1 O2 160.19(4)
N2 Cu1 O1 161.10(4)
N1 Cu1 O1 100.47(4)
O2 Cu1 O1 61.67(3)
N2 Cu1 O3 97.05(4)
N1 Cu1 O3 99.11(4)
O2 Cu1 O3 90.29(3)
O1 Cu1 O3 91.32(3)
N2 Cu1 N3 132.01(4)
N1 Cu1 N3 130.99(4)
O2 Cu1 N3 30.98(3)
O1 Cu1 N3 30.75(3)
O3 Cu1 N3 89.49(3)
N3 O1 Cu1 93.85(6)
N3 O2 Cu1 93.67(6)
C21 O3 C18 109.96(9)
C21 O3 Cu1 121.64(7)
C18 O3 Cu1 128.15(7)
C1 N1 C6 122.92(9)
C1 N1 Cu1 121.96(8)
C6 N1 Cu1 115.02(7)
C3 N2 C12 122.24(9)
C3 N2 Cu1 121.00(7)
C12 N2 Cu1 116.54(7)
O1 N3 O2 110.60(9)
O1 N3 Cu1 55.40(5)
O2 N3 Cu1 55.35(5)
N1 C1 C2 125.11(10)
N1 C1 C4 119.24(10)
C2 C1 C4 115.64(10)
C3 C2 C1 124.90(10)
N2 C3 C2 125.78(10)
N2 C3 C5 118.44(9)
C2 C3 C5 115.77(9)
F2 C4 F3 107.21(11)
F2 C4 F1 107.51(11)
F3 C4 F1 106.55(11)
F2 C4 C1 112.05(10)
F3 C4 C1 112.66(10)
F1 C4 C1 110.56(10)
F4 C5 F6 106.87(9)
F4 C5 F5 107.48(9)
F6 C5 F5 106.36(9)
F4 C5 C3 112.32(9)
F6 C5 C3 112.70(9)
F5 C5 C3 110.76(9)
C11 C6 C7 117.51(11)
C11 C6 N1 121.88(11)
C7 C6 N1 120.27(10)
C8 C7 C6 121.98(12)
C8 C7 Cl1 118.65(11)
C6 C7 Cl1 119.37(9)
C9 C8 C7 118.88(14)
C10 C9 C8 120.79(12)
C9 C10 C11 119.78(13)
C10 C11 C6 121.04(13)
C10 C11 Cl2 119.02(11)
C6 C11 Cl2 119.94(10)
C13 C12 C17 116.89(10)
C13 C12 N2 122.83(10)
C17 C12 N2 120.06(9)
C14 C13 C12 121.64(10)
C14 C13 Cl3 118.49(9)
C12 C13 Cl3 119.87(8)
C15 C14 C13 119.70(11)
C16 C15 C14 120.39(11)
C15 C16 C17 119.10(11)
C16 C17 C12 122.27(10)
C16 C17 Cl4 118.72(9)
C12 C17 Cl4 119.01(8)
O3 C18 C19 105.58(10)
C18 C19 C20 102.17(11)
C21 C20 C19 102.03(12)
O3 C21 C20 105.08(11)

loop_
_geom_bond_atom_site_label_1
_geom_bond_atom_site_label_2
_geom_bond_distance
Cu1 N2 1.9398(9)
Cu1 N1 1.9421(9)
Cu1 O2 2.0335(8)
Cu1 O1 2.0350(8)
Cu1 O3 2.1922(8)
Cu1 N3 2.4668(10)
Cl1 C7 1.7275(13)
Cl2 C11 1.7310(15)
Cl3 C13 1.7322(12)
Cl4 C17 1.7301(11)
F1 C4 1.3308(16)
F2 C4 1.3243(16)
F3 C4 1.3303(14)
F4 C5 1.3328(14)
F5 C5 1.3393(13)
F6 C5 1.3381(13)
O1 N3 1.2641(13)
O2 N3 1.2723(13)
O3 C21 1.4377(15)
O3 C18 1.4459(14)
N1 C1 1.3165(14)
N1 C6 1.4286(14)
N2 C3 1.3237(13)
N2 C12 1.4245(13)
C1 C2 1.3991(15)
C1 C4 1.5362(16)
C2 C3 1.3931(15)
C3 C5 1.5333(15)
C6 C11 1.3981(17)
C6 C7 1.3989(18)
C7 C8 1.3892(17)
C8 C9 1.384(2)
C9 C10 1.382(3)
C10 C11 1.3912(18)
C12 C13 1.4001(15)
C12 C17 1.4027(15)
C13 C14 1.3887(15)
C14 C15 1.3879(17)
C15 C16 1.3871(17)
C16 C17 1.3871(15)
C18 C19 1.5125(18)
C19 C20 1.518(2)
C20 C21 1.5148(19)
